data_2227552
loop_
_publ_author_name
'de Lima Ferreira, Marcelle'
'de Souza, Marcus V. N.'
'Wardell, Solange M. S. V.'
'Wardell, James L.'
'Tiekink, Edward R. T.'

_publ_section_title
;
 <i>N</i>-(4-Bromophenyl)pyrazine-2-carboxamide
;
_journal_coeditor_code HB5661
_journal_issue 11
_journal_name_full 'Acta Crystallographica Section E'
_journal_page_first o2722
_journal_page_last o2723
_journal_paper_doi 10.1107/S1600536810039036
_journal_volume 66
_journal_year 2010
_chemical_formula_iupac 'C11 H8 Br N3 O'
_chemical_formula_moiety 'C11 H8 Br N3 O'
_chemical_formula_sum 'C11 H8 Br N3 O'
_chemical_formula_weight 278.11
_chemical_name_systematic
;
<i>N</i>-(4-Bromophenyl)pyrazine-2-carboxamide
;
_space_group_IT_number 2
_symmetry_cell_setting triclinic
_symmetry_space_group_name_Hall '-P 1'
_symmetry_space_group_name_H-M 'P -1'
_atom_sites_solution_hydrogens geom
_atom_sites_solution_primary direct
_atom_sites_solution_secondary difmap
_audit_creation_method SHELXL97
_cell_angle_alpha 101.670(4)
_cell_angle_beta 96.728(5)
_cell_angle_gamma 110.524(5)
_cell_formula_units_Z 2
_cell_length_a 5.8396(4)
_cell_length_b 7.3317(7)
_cell_length_c 13.3362(12)
_cell_measurement_reflns_used 22175
_cell_measurement_temperature 120(2)
_cell_measurement_theta_max 27.5
_cell_measurement_theta_min 2.9
_cell_volume 512.55(8)
_computing_cell_refinement
;
DENZO (Otwinowski & Minor, 1997) and COLLECT (Nonius, 1998)
;
_computing_data_collection 'COLLECT (Nonius, 1998)'
_computing_data_reduction
;
DENZO (Otwinowski & Minor, 1997) and COLLECT (Nonius, 1998)
;
_computing_molecular_graphics
;
ORTEP-3 (Farrugia, 1997) and DIAMOND (Brandenburg, 2006)
;
_computing_publication_material 'publCIF (Westrip, 2010)'
_computing_structure_refinement 'SHELXL97 (Sheldrick, 2008)'
_computing_structure_solution 'SHELXS97 (Sheldrick, 2008)'
_diffrn_ambient_temperature 120(2)
_diffrn_detector_area_resol_mean 9.091
_diffrn_measured_fraction_theta_full 0.993
_diffrn_measured_fraction_theta_max 0.993
_diffrn_measurement_device_type 'Enraf--Nonius KappaCCD'
_diffrn_measurement_method '\f and \w scans'
_diffrn_radiation_monochromator '10 cm confocal mirrors'
_diffrn_radiation_source 'Enraf--Nonius FR591 rotating anode'
_diffrn_radiation_type MoK\a
_diffrn_radiation_wavelength 0.71073
_diffrn_reflns_av_R_equivalents 0.078
_diffrn_reflns_av_sigmaI/netI 0.060
_diffrn_reflns_limit_h_max 7
_diffrn_reflns_limit_h_min -7
_diffrn_reflns_limit_k_max 9
_diffrn_reflns_limit_k_min -9
_diffrn_reflns_limit_l_max 16
_diffrn_reflns_limit_l_min -16
_diffrn_reflns_number 8923
_diffrn_reflns_theta_full 26.5
_diffrn_reflns_theta_max 26.5
_diffrn_reflns_theta_min 3.1
_diffrn_standards_decay_% 0
_diffrn_standards_number 0
_exptl_absorpt_coefficient_mu 3.989
_exptl_absorpt_correction_T_max 1.000
_exptl_absorpt_correction_T_min 0.764
_exptl_absorpt_correction_type multi-scan
_exptl_absorpt_process_details '(SADABS; Sheldrick, 2007)'
_exptl_crystal_colour colourless
_exptl_crystal_density_diffrn 1.802
_exptl_crystal_density_method 'not measured'
_exptl_crystal_description plate
_exptl_crystal_F_000 276
_exptl_crystal_size_max 0.18
_exptl_crystal_size_mid 0.10
_exptl_crystal_size_min 0.015
_refine_diff_density_max 0.55
_refine_diff_density_min -0.52
_refine_ls_extinction_method none
_refine_ls_goodness_of_fit_ref 1.18
_refine_ls_hydrogen_treatment mixed
_refine_ls_matrix_type full
_refine_ls_number_parameters 148
_refine_ls_number_reflns 2110
_refine_ls_number_restraints 1
_refine_ls_restrained_S_all 1.17
_refine_ls_R_factor_all 0.070
_refine_ls_R_factor_gt 0.054
_refine_ls_shift/su_max 0.001
_refine_ls_shift/su_max_lt 0.001
_refine_ls_shift/su_mean 0.000
_refine_ls_structure_factor_coef Fsqd
_refine_ls_weighting_details 'calc w = 1/[\s^2^(Fo^2^)+(0.1P)^2^] where P=(Fo^2^+2Fc^2^)/3'
_refine_ls_weighting_scheme calc
_refine_ls_wR_factor_gt 0.150
_refine_ls_wR_factor_ref 0.163
_reflns_number_gt 1792
_reflns_number_total 2110
_reflns_threshold_expression I>2\s(I)
_cod_data_source_file hb5661.cif
_cod_data_source_block I
_cod_database_code 2227552
_cod_database_fobs_code 2227552

loop_
_symmetry_equiv_pos_as_xyz
'x, y, z'
'-x, -y, -z'

loop_
_atom_site_type_symbol
_atom_site_label
_atom_site_fract_x
_atom_site_fract_y
_atom_site_fract_z
_atom_site_U_iso_or_equiv
_atom_site_adp_type
_atom_site_calc_flag
_atom_site_refinement_flags
_atom_site_occupancy
_atom_site_disorder_assembly
_atom_site_disorder_group
Br Br1 0.20472(10) 0.24870(9) -0.39064(4) 0.0227(2) Uani d . 1 . .
O O1 0.8942(7) 0.2880(7) 0.0884(3) 0.0259(10) Uani d . 1 . .
N N1 0.4828(9) 0.2414(8) 0.0622(4) 0.0204(10) Uani d D 1 . .
H H1N 0.366(9) 0.234(10) 0.099(5) 0.024 Uiso d D 1 . .
N N2 0.9106(9) 0.2715(8) 0.3965(4) 0.0223(11) Uani d . 1 . .
N N3 0.4723(9) 0.2202(8) 0.2621(4) 0.0212(11) Uani d . 1 . .
C C1 0.6982(10) 0.2603(8) 0.1192(4) 0.0193(12) Uani d . 1 . .
C C2 0.4304(10) 0.2444(8) -0.0435(4) 0.0170(11) Uani d . 1 . .
C C3 0.1796(10) 0.1859(9) -0.0902(5) 0.0211(12) Uani d . 1 . .
H H3 0.0531 0.1461 -0.0512 0.025 Uiso calc R 1 . .
C C4 0.1156(10) 0.1861(9) -0.1937(5) 0.0215(12) Uani d . 1 . .
H H4 -0.0549 0.1452 -0.2257 0.026 Uiso calc R 1 . .
C C5 0.2979(11) 0.2453(8) -0.2498(5) 0.0192(12) Uani d . 1 . .
C C6 0.5492(11) 0.3087(9) -0.2035(5) 0.0210(12) Uani d . 1 . .
H H6 0.6745 0.3519 -0.2427 0.025 Uiso calc R 1 . .
C C7 0.6156(11) 0.3088(9) -0.1011(5) 0.0205(12) Uani d . 1 . .
H H7 0.7868 0.3525 -0.0694 0.025 Uiso calc R 1 . .
C C8 0.6915(11) 0.2522(9) 0.2304(4) 0.0203(12) Uani d . 1 . .
C C9 0.9064(11) 0.2777(9) 0.2980(5) 0.0198(12) Uani d . 1 . .
H H9 1.0565 0.3004 0.2724 0.024 Uiso calc R 1 . .
C C10 0.6933(11) 0.2377(10) 0.4279(5) 0.0229(13) Uani d . 1 . .
H H10 0.6870 0.2303 0.4979 0.028 Uiso calc R 1 . .
C C11 0.4790(11) 0.2134(10) 0.3620(5) 0.0243(13) Uani d . 1 . .
H H11 0.3300 0.1909 0.3883 0.029 Uiso calc R 1 . .

loop_
_atom_site_aniso_label
_atom_site_aniso_U_11
_atom_site_aniso_U_22
_atom_site_aniso_U_33
_atom_site_aniso_U_12
_atom_site_aniso_U_13
_atom_site_aniso_U_23
Br1 0.0268(4) 0.0286(4) 0.0140(3) 0.0123(3) 0.0025(2) 0.0066(2)
O1 0.021(2) 0.040(3) 0.019(2) 0.0123(19) 0.0067(17) 0.010(2)
N1 0.018(2) 0.031(3) 0.013(2) 0.011(2) 0.0028(18) 0.005(2)
N2 0.022(2) 0.030(3) 0.020(3) 0.013(2) 0.003(2) 0.012(2)
N3 0.018(2) 0.024(3) 0.017(3) 0.005(2) 0.0011(19) 0.004(2)
C1 0.020(3) 0.015(3) 0.019(3) 0.005(2) 0.003(2) 0.002(2)
C2 0.025(3) 0.017(3) 0.008(3) 0.006(2) 0.003(2) 0.005(2)
C3 0.016(3) 0.026(3) 0.020(3) 0.008(2) 0.005(2) 0.004(2)
C4 0.019(3) 0.027(3) 0.019(3) 0.011(2) 0.002(2) 0.004(2)
C5 0.026(3) 0.016(3) 0.018(3) 0.011(2) 0.005(2) 0.007(2)
C6 0.023(3) 0.026(3) 0.017(3) 0.011(2) 0.009(2) 0.008(2)
C7 0.018(3) 0.023(3) 0.021(3) 0.007(2) 0.000(2) 0.010(2)
C8 0.026(3) 0.022(3) 0.015(3) 0.011(2) 0.004(2) 0.004(2)
C9 0.022(3) 0.020(3) 0.019(3) 0.010(2) 0.007(2) 0.004(2)
C10 0.029(3) 0.034(3) 0.013(3) 0.014(3) 0.012(2) 0.013(2)
C11 0.024(3) 0.033(3) 0.021(3) 0.012(3) 0.014(3) 0.012(3)

loop_
_atom_type_symbol
_atom_type_description
_atom_type_scat_dispersion_real
_atom_type_scat_dispersion_imag
_atom_type_scat_source
C C 0.0033 0.0016 'International Tables Vol C Tables 4.2.6.8 and 6.1.1.4'
H H 0.0000 0.0000 'International Tables Vol C Tables 4.2.6.8 and 6.1.1.4'
Br Br -0.2901 2.4595 'International Tables Vol C Tables 4.2.6.8 and 6.1.1.4'
N N 0.0061 0.0033 'International Tables Vol C Tables 4.2.6.8 and 6.1.1.4'
O O 0.0106 0.0060 'International Tables Vol C Tables 4.2.6.8 and 6.1.1.4'

loop_
_geom_angle_atom_site_label_1
_geom_angle_atom_site_label_2
_geom_angle_atom_site_label_3
_geom_angle_site_symmetry_1
_geom_angle_site_symmetry_3
_geom_angle
_geom_angle_publ_flag
C1 N1 C2 . . 128.5(5) ?
C1 N1 H1N . . 113(5) ?
C2 N1 H1N . . 119(5) ?
C9 N2 C10 . . 116.0(5) ?
C11 N3 C8 . . 115.2(5) ?
O1 C1 N1 . . 125.4(6) ?
O1 C1 C8 . . 119.5(5) ?
N1 C1 C8 . . 115.1(5) ?
C3 C2 C7 . . 119.4(5) ?
C3 C2 N1 . . 117.1(5) ?
C7 C2 N1 . . 123.5(5) ?
C4 C3 C2 . . 120.0(5) ?
C4 C3 H3 . . 120.0 ?
C2 C3 H3 . . 120.0 ?
C5 C4 C3 . . 120.1(5) ?
C5 C4 H4 . . 120.0 ?
C3 C4 H4 . . 120.0 ?
C4 C5 C6 . . 120.6(6) ?
C4 C5 Br1 . . 119.1(4) ?
C6 C5 Br1 . . 120.2(4) ?
C7 C6 C5 . . 120.0(5) ?
C7 C6 H6 . . 120.0 ?
C5 C6 H6 . . 120.0 ?
C6 C7 C2 . . 120.0(5) ?
C6 C7 H7 . . 120.0 ?
C2 C7 H7 . . 120.0 ?
N3 C8 C9 . . 121.6(5) ?
N3 C8 C1 . . 118.2(5) ?
C9 C8 C1 . . 120.2(5) ?
N2 C9 C8 . . 122.6(5) ?
N2 C9 H9 . . 118.7 ?
C8 C9 H9 . . 118.7 ?
N2 C10 C11 . . 122.1(5) ?
N2 C10 H10 . . 119.0 ?
C11 C10 H10 . . 119.0 ?
N3 C11 C10 . . 122.6(5) ?
N3 C11 H11 . . 118.7 ?
C10 C11 H11 . . 118.7 ?

loop_
_geom_bond_atom_site_label_1
_geom_bond_atom_site_label_2
_geom_bond_site_symmetry_2
_geom_bond_distance
_geom_bond_publ_flag
Br1 C5 . 1.901(6) ?
O1 C1 . 1.226(6) ?
N1 C1 . 1.337(7) ?
N1 C2 . 1.413(7) ?
N1 H1N . 0.88(6) ?
N2 C9 . 1.321(8) ?
N2 C10 . 1.339(8) ?
N3 C11 . 1.340(8) ?
N3 C8 . 1.352(8) ?
C1 C8 . 1.501(8) ?
C2 C3 . 1.398(8) ?
C2 C7 . 1.402(8) ?
C3 C4 . 1.387(8) ?
C3 H3 . 0.9500 ?
C4 C5 . 1.369(8) ?
C4 H4 . 0.9500 ?
C5 C6 . 1.394(8) ?
C6 C7 . 1.375(8) ?
C6 H6 . 0.9500 ?
C7 H7 . 0.9500 ?
C8 C9 . 1.387(8) ?
C9 H9 . 0.9500 ?
C10 C11 . 1.376(8) ?
C10 H10 . 0.9500 ?
C11 H11 . 0.9500 ?

loop_
_geom_hbond_atom_site_label_D
_geom_hbond_atom_site_label_H
_geom_hbond_atom_site_label_A
_geom_hbond_site_symmetry_A
_geom_hbond_distance_DH
_geom_hbond_distance_HA
_geom_hbond_distance_DA
_geom_hbond_angle_DHA
N1 H1N N3 . 0.88(6) 2.22(6) 2.708(7) 115(5)
C3 H3 O1 1_455 0.95 2.39 3.177(8) 140

loop_
_geom_torsion_atom_site_label_1
_geom_torsion_atom_site_label_2
_geom_torsion_atom_site_label_3
_geom_torsion_atom_site_label_4
_geom_torsion_site_symmetry_1
_geom_torsion_site_symmetry_2
_geom_torsion_site_symmetry_3
_geom_torsion_site_symmetry_4
_geom_torsion
_geom_torsion_publ_flag
C2 N1 C1 O1 . . . . 1.4(10) ?
C2 N1 C1 C8 . . . . 179.5(5) ?
C1 N1 C2 C3 . . . . 169.0(5) ?
C1 N1 C2 C7 . . . . -13.3(9) ?
C7 C2 C3 C4 . . . . 2.0(9) ?
N1 C2 C3 C4 . . . . 179.8(5) ?
C2 C3 C4 C5 . . . . -0.6(9) ?
C3 C4 C5 C6 . . . . -1.0(9) ?
C3 C4 C5 Br1 . . . . -178.8(4) ?
C4 C5 C6 C7 . . . . 1.2(9) ?
Br1 C5 C6 C7 . . . . 179.0(4) ?
C5 C6 C7 C2 . . . . 0.2(9) ?
C3 C2 C7 C6 . . . . -1.8(9) ?
N1 C2 C7 C6 . . . . -179.5(6) ?
C11 N3 C8 C9 . . . . -0.6(8) ?
C11 N3 C8 C1 . . . . 179.6(5) ?
O1 C1 C8 N3 . . . . -179.6(5) ?
N1 C1 C8 N3 . . . . 2.2(8) ?
O1 C1 C8 C9 . . . . 0.6(8) ?
N1 C1 C8 C9 . . . . -177.6(5) ?
C10 N2 C9 C8 . . . . 0.4(9) ?
N3 C8 C9 N2 . . . . 0.3(9) ?
C1 C8 C9 N2 . . . . -179.9(5) ?
C9 N2 C10 C11 . . . . -0.8(9) ?
C8 N3 C11 C10 . . . . 0.2(9) ?
N2 C10 C11 N3 . . . . 0.5(10) ?

loop_
_cod_related_entry_id
_cod_related_entry_database
_cod_related_entry_code
1 ChemSpider 246462
